data_4304635
loop_
_publ_author_name
'Natalia Moldovan'
'Peter L\"onnecke'
'Ioan Silaghi-Dumitrescu'
'Luminita Silaghi-Dumitrescu'
'Evamarie Hey-Hawkins'

_publ_section_title
;
Palladium(II) and Platinum(II) Complexes with Heteroditopic
10-(Aryl)phenoxarsine (Aryl = 2-C6H4OR, R = H, Me, Pri) Ligands:
Solvent-Oriented Crystallization of cis Isomers
;
_journal_name_full 'Inorganic Chemistry'
_journal_page_first 1524
_journal_page_last 1531
_journal_paper_doi 10.1021/ic7021648
_journal_volume 47
_journal_year 2008
_chemical_formula_sum 'C37 H28 As2 Cl4 O4 Pd'
_chemical_formula_weight 934.63
_chemical_name_systematic
;
 ?
;
_space_group_IT_number 15
_symmetry_cell_setting monoclinic
_symmetry_space_group_name_Hall '-C 2yc'
_symmetry_space_group_name_H-M 'C 1 2/c 1'
_atom_sites_solution_hydrogens geom
_atom_sites_solution_primary direct
_atom_sites_solution_secondary difmap
_audit_creation_method SHELXL-97
_cell_angle_alpha 90.00
_cell_angle_beta 93.4050(10)
_cell_angle_gamma 90.00
_cell_formula_units_Z 4
_cell_length_a 16.3305(11)
_cell_length_b 14.9884(10)
_cell_length_c 14.9328(10)
_cell_measurement_reflns_used 4486
_cell_measurement_temperature 297(2)
_cell_measurement_theta_max 26.71
_cell_measurement_theta_min 2.25
_cell_volume 3648.6(4)
_computing_cell_refinement 'Bruker SMART'
_computing_data_collection 'Bruker SMART'
_computing_data_reduction 'Bruker SAINT'
_computing_molecular_graphics 'Bruker SHELXTL'
_computing_publication_material 'Bruker SHELXTL'
_computing_structure_refinement 'Bruker SHELXTL'
_computing_structure_solution 'Bruker SHELXTL'
_diffrn_ambient_temperature 297(2)
_diffrn_measured_fraction_theta_full 0.998
_diffrn_measured_fraction_theta_max 0.998
_diffrn_measurement_device_type 'CCD area detector'
_diffrn_measurement_method 'phi and omega scans'
_diffrn_radiation_monochromator graphite
_diffrn_radiation_source 'fine-focus sealed tube'
_diffrn_radiation_type MoK\a
_diffrn_radiation_wavelength 0.71073
_diffrn_reflns_av_R_equivalents 0.0305
_diffrn_reflns_av_sigmaI/netI 0.0284
_diffrn_reflns_limit_h_max 20
_diffrn_reflns_limit_h_min -20
_diffrn_reflns_limit_k_max 18
_diffrn_reflns_limit_k_min -18
_diffrn_reflns_limit_l_max 18
_diffrn_reflns_limit_l_min -18
_diffrn_reflns_number 14449
_diffrn_reflns_theta_full 26.37
_diffrn_reflns_theta_max 26.37
_diffrn_reflns_theta_min 1.85
_exptl_absorpt_coefficient_mu 2.640
_exptl_absorpt_correction_T_max 0.6022
_exptl_absorpt_correction_T_min 0.3972
_exptl_absorpt_correction_type multi-scan
_exptl_absorpt_process_details 'Bruker, 2001.'
_exptl_crystal_colour yellow
_exptl_crystal_density_diffrn 1.701
_exptl_crystal_density_method 'not measured'
_exptl_crystal_description block
_exptl_crystal_F_000 1848
_exptl_crystal_size_max 0.40
_exptl_crystal_size_mid 0.20
_exptl_crystal_size_min 0.19
_refine_diff_density_max 0.748
_refine_diff_density_min -0.839
_refine_diff_density_rms 0.089
_refine_ls_extinction_method none
_refine_ls_goodness_of_fit_ref 1.163
_refine_ls_hydrogen_treatment constr
_refine_ls_matrix_type full
_refine_ls_number_parameters 219
_refine_ls_number_reflns 3728
_refine_ls_number_restraints 0
_refine_ls_restrained_S_all 1.163
_refine_ls_R_factor_all 0.0502
_refine_ls_R_factor_gt 0.0458
_refine_ls_shift/su_max 0.000
_refine_ls_shift/su_mean 0.000
_refine_ls_structure_factor_coef Fsqd
_refine_ls_weighting_details 'calc w=1/[\s^2^(Fo^2^)+(0.0405P)^2^+9.5714P] where P=(Fo^2^+2Fc^2^)/3'
_refine_ls_weighting_scheme calc
_refine_ls_wR_factor_gt 0.1007
_refine_ls_wR_factor_ref 0.1029
_reflns_number_gt 3445
_reflns_number_total 3728
_reflns_threshold_expression >2sigma(I)
_cod_data_source_file ic7021648-file005.cif
_cod_data_source_block 194rich
_cod_depositor_comments
;
The following automatic conversions were performed:
'_symmetry_cell_setting' value 'Monoclinic' changed to 'monoclinic'
according to '/home/saulius/struct/CIF-dictionaries/cif_core.dic'
dictionary named 'cif_core.dic' version 2.4.1 from 2010-06-29.

Automatic conversion script
Id: cif_fix_enum 1527 2010-12-29 10:47:43Z saulius 
;
_cod_original_sg_symbol_H-M 'C 1 2/c 1 '
_cod_database_code 4304635

loop_
_symmetry_equiv_pos_as_xyz
'x, y, z'
'-x, y, -z+1/2'
'x+1/2, y+1/2, z'
'-x+1/2, y+1/2, -z+1/2'
'-x, -y, -z'
'x, -y, z-1/2'
'-x+1/2, -y+1/2, -z'
'x+1/2, -y+1/2, z-1/2'

loop_
_atom_site_label
_atom_site_type_symbol
_atom_site_fract_x
_atom_site_fract_y
_atom_site_fract_z
_atom_site_U_iso_or_equiv
_atom_site_adp_type
_atom_site_occupancy
_atom_site_symmetry_multiplicity
_atom_site_calc_flag
_atom_site_refinement_flags
_atom_site_disorder_assembly
_atom_site_disorder_group
Pd1 Pd 0.0000 0.06784(3) 0.7500 0.03307(13) Uani 1 2 d S . .
As1 As 0.08458(2) 0.17375(3) 0.68434(3) 0.03649(13) Uani 1 1 d . . .
Cl1 Cl -0.07874(7) -0.04056(8) 0.81707(7) 0.0504(3) Uani 1 1 d . . .
Cl2 Cl 0.9614(3) 0.6946(2) 0.6634(3) 0.254(2) Uani 1 1 d . . .
O1 O 0.1597(2) 0.3659(2) 0.7393(3) 0.0674(10) Uani 1 1 d . . .
O2 O 0.0112(2) 0.1077(3) 0.5088(2) 0.0593(9) Uani 1 1 d . . .
H2 H -0.0095 0.0835 0.4637 0.089 Uiso 1 1 calc R . .
C1 C 0.1710(3) 0.2062(3) 0.7694(3) 0.0490(11) Uani 1 1 d . . .
C2 C 0.1941(3) 0.2936(4) 0.7828(3) 0.0543(12) Uani 1 1 d . . .
C3 C 0.2571(4) 0.3148(5) 0.8460(4) 0.0780(18) Uani 1 1 d . . .
H3 H 0.2723 0.3739 0.8559 0.094 Uiso 1 1 calc R . .
C4 C 0.2960(4) 0.2479(6) 0.8932(5) 0.100(2) Uani 1 1 d . . .
H4 H 0.3386 0.2619 0.9348 0.120 Uiso 1 1 calc R . .
C5 C 0.2738(4) 0.1606(6) 0.8807(5) 0.102(2) Uani 1 1 d . . .
H5 H 0.3014 0.1157 0.9132 0.122 Uiso 1 1 calc R . .
C6 C 0.2108(3) 0.1399(4) 0.8200(4) 0.0729(16) Uani 1 1 d . . .
H6 H 0.1944 0.0808 0.8125 0.087 Uiso 1 1 calc R . .
C7 C 0.0460(3) 0.2915(3) 0.6543(3) 0.0423(9) Uani 1 1 d . . .
C8 C 0.0882(3) 0.3665(3) 0.6854(3) 0.0504(11) Uani 1 1 d . . .
C9 C 0.0607(4) 0.4508(3) 0.6616(4) 0.0707(16) Uani 1 1 d . . .
H9 H 0.0894 0.5010 0.6825 0.085 Uiso 1 1 calc R . .
C10 C -0.0084(5) 0.4600(4) 0.6075(4) 0.0813(19) Uani 1 1 d . . .
H10 H -0.0271 0.5168 0.5917 0.098 Uiso 1 1 calc R . .
C11 C -0.0514(4) 0.3866(4) 0.5756(4) 0.0750(17) Uani 1 1 d . . .
H11 H -0.0984 0.3940 0.5381 0.090 Uiso 1 1 calc R . .
C12 C -0.0248(3) 0.3024(3) 0.5991(3) 0.0568(12) Uani 1 1 d . . .
H12 H -0.0541 0.2528 0.5780 0.068 Uiso 1 1 calc R . .
C13 C 0.1399(3) 0.1384(3) 0.5792(3) 0.0441(10) Uani 1 1 d . . .
C14 C 0.0945(3) 0.1096(3) 0.5045(3) 0.0489(10) Uani 1 1 d . . .
C15 C 0.1332(4) 0.0857(4) 0.4281(3) 0.0650(14) Uani 1 1 d . . .
H15 H 0.1025 0.0667 0.3771 0.078 Uiso 1 1 calc R . .
C16 C 0.2166(4) 0.0904(4) 0.4281(4) 0.0760(17) Uani 1 1 d . . .
H16 H 0.2423 0.0744 0.3765 0.091 Uiso 1 1 calc R . .
C17 C 0.2633(3) 0.1180(4) 0.5020(4) 0.0757(17) Uani 1 1 d . . .
H17 H 0.3202 0.1202 0.5011 0.091 Uiso 1 1 calc R . .
C18 C 0.2246(3) 0.1427(4) 0.5782(4) 0.0626(13) Uani 1 1 d . . .
H18 H 0.2554 0.1623 0.6288 0.075 Uiso 1 1 calc R . .
C19 C 1.0000 0.7495(8) 0.7500 0.178(7) Uani 1 2 d S . .
H19A H 0.9572 0.7880 0.7706 0.213 Uiso 0.50 1 calc PR . .
H19B H 1.0428 0.7880 0.7294 0.213 Uiso 0.50 1 calc PR . .

loop_
_atom_site_aniso_label
_atom_site_aniso_U_11
_atom_site_aniso_U_22
_atom_site_aniso_U_33
_atom_site_aniso_U_23
_atom_site_aniso_U_13
_atom_site_aniso_U_12
Pd1 0.0364(2) 0.0332(2) 0.0299(2) 0.000 0.00464(16) 0.000
As1 0.0396(2) 0.0393(2) 0.0309(2) -0.00080(16) 0.00535(16) -0.00405(17)
Cl1 0.0582(7) 0.0444(6) 0.0498(6) 0.0017(5) 0.0128(5) -0.0097(5)
Cl2 0.334(6) 0.139(3) 0.274(5) -0.069(3) -0.103(4) 0.049(3)
O1 0.067(2) 0.056(2) 0.080(2) -0.0006(19) 0.0094(19) -0.0254(18)
O2 0.058(2) 0.078(2) 0.0420(18) -0.0163(17) 0.0018(15) -0.0040(17)
C1 0.045(2) 0.061(3) 0.042(2) -0.007(2) 0.0032(18) -0.012(2)
C2 0.051(3) 0.065(3) 0.048(3) -0.004(2) 0.011(2) -0.020(2)
C3 0.066(4) 0.091(4) 0.077(4) -0.018(3) 0.004(3) -0.037(3)
C4 0.081(4) 0.136(7) 0.080(4) -0.015(5) -0.030(4) -0.026(5)
C5 0.096(5) 0.115(6) 0.089(5) 0.000(4) -0.045(4) -0.007(4)
C6 0.072(4) 0.074(4) 0.070(4) 0.002(3) -0.024(3) -0.008(3)
C7 0.053(2) 0.044(2) 0.032(2) 0.0066(17) 0.0146(17) 0.0033(19)
C8 0.065(3) 0.045(2) 0.043(2) 0.003(2) 0.020(2) -0.010(2)
C9 0.109(5) 0.043(3) 0.064(3) 0.006(2) 0.034(3) -0.006(3)
C10 0.129(6) 0.055(3) 0.061(4) 0.016(3) 0.019(4) 0.021(4)
C11 0.098(4) 0.073(4) 0.053(3) 0.010(3) -0.002(3) 0.028(3)
C12 0.071(3) 0.055(3) 0.044(3) 0.003(2) 0.001(2) 0.007(2)
C13 0.049(2) 0.047(2) 0.037(2) -0.0052(19) 0.0164(18) -0.006(2)
C14 0.058(3) 0.047(3) 0.043(2) -0.002(2) 0.012(2) -0.004(2)
C15 0.082(4) 0.074(4) 0.041(3) -0.014(2) 0.019(2) -0.008(3)
C16 0.087(4) 0.086(4) 0.060(3) -0.017(3) 0.040(3) -0.013(3)
C17 0.053(3) 0.094(4) 0.083(4) -0.018(3) 0.034(3) -0.016(3)
C18 0.053(3) 0.076(3) 0.061(3) -0.014(3) 0.019(2) -0.013(3)
C19 0.31(2) 0.053(6) 0.184(15) 0.000 0.096(15) 0.000

loop_
_atom_type_symbol
_atom_type_description
_atom_type_scat_dispersion_real
_atom_type_scat_dispersion_imag
_atom_type_scat_source
Pd Pd -0.9988 1.0072 'International Tables Vol C Tables 4.2.6.8 and 6.1.1.4'
As As 0.0499 2.0058 'International Tables Vol C Tables 4.2.6.8 and 6.1.1.4'
Cl Cl 0.1484 0.1585 'International Tables Vol C Tables 4.2.6.8 and 6.1.1.4'
O O 0.0106 0.0060 'International Tables Vol C Tables 4.2.6.8 and 6.1.1.4'
C C 0.0033 0.0016 'International Tables Vol C Tables 4.2.6.8 and 6.1.1.4'
H H 0.0000 0.0000 'International Tables Vol C Tables 4.2.6.8 and 6.1.1.4'

loop_
_geom_angle_atom_site_label_1
_geom_angle_atom_site_label_2
_geom_angle_atom_site_label_3
_geom_angle
_geom_angle_site_symmetry_1
_geom_angle_site_symmetry_3
_geom_angle_publ_flag
Cl1 Pd1 Cl1 91.78(6) 2_556 . ?
Cl1 Pd1 As1 86.50(3) 2_556 . ?
Cl1 Pd1 As1 177.52(3) . . ?
Cl1 Pd1 As1 177.53(3) 2_556 2_556 ?
Cl1 Pd1 As1 86.50(3) . 2_556 ?
As1 Pd1 As1 95.28(2) . 2_556 ?
C1 As1 C7 98.1(2) . . ?
C1 As1 C13 104.36(19) . . ?
C7 As1 C13 103.00(18) . . ?
C1 As1 Pd1 108.93(14) . . ?
C7 As1 Pd1 121.66(12) . . ?
C13 As1 Pd1 117.88(13) . . ?
C2 O1 C8 126.4(4) . . ?
C14 O2 H2 109.5 . . ?
C2 C1 C6 119.2(4) . . ?
C2 C1 As1 121.8(4) . . ?
C6 C1 As1 119.0(4) . . ?
O1 C2 C1 125.8(4) . . ?
O1 C2 C3 114.1(5) . . ?
C1 C2 C3 120.1(5) . . ?
C4 C3 C2 119.1(6) . . ?
C4 C3 H3 120.4 . . ?
C2 C3 H3 120.4 . . ?
C3 C4 C5 121.5(6) . . ?
C3 C4 H4 119.2 . . ?
C5 C4 H4 119.2 . . ?
C6 C5 C4 119.4(7) . . ?
C6 C5 H5 120.3 . . ?
C4 C5 H5 120.3 . . ?
C5 C6 C1 120.6(6) . . ?
C5 C6 H6 119.7 . . ?
C1 C6 H6 119.7 . . ?
C8 C7 C12 119.0(4) . . ?
C8 C7 As1 121.2(3) . . ?
C12 C7 As1 119.8(3) . . ?
O1 C8 C9 114.1(5) . . ?
O1 C8 C7 125.3(4) . . ?
C9 C8 C7 120.6(5) . . ?
C10 C9 C8 119.5(6) . . ?
C10 C9 H9 120.2 . . ?
C8 C9 H9 120.2 . . ?
C9 C10 C11 121.0(6) . . ?
C9 C10 H10 119.5 . . ?
C11 C10 H10 119.5 . . ?
C12 C11 C10 120.0(6) . . ?
C12 C11 H11 120.0 . . ?
C10 C11 H11 120.0 . . ?
C11 C12 C7 120.0(5) . . ?
C11 C12 H12 120.0 . . ?
C7 C12 H12 120.0 . . ?
C14 C13 C18 119.8(4) . . ?
C14 C13 As1 119.4(3) . . ?
C18 C13 As1 120.7(3) . . ?
O2 C14 C13 117.4(4) . . ?
O2 C14 C15 122.6(4) . . ?
C13 C14 C15 120.0(5) . . ?
C16 C15 C14 119.5(5) . . ?
C16 C15 H15 120.3 . . ?
C14 C15 H15 120.3 . . ?
C15 C16 C17 121.6(5) . . ?
C15 C16 H16 119.2 . . ?
C17 C16 H16 119.2 . . ?
C16 C17 C18 119.0(5) . . ?
C16 C17 H17 120.5 . . ?
C18 C17 H17 120.5 . . ?
C17 C18 C13 120.1(5) . . ?
C17 C18 H18 120.0 . . ?
C13 C18 H18 120.0 . . ?
Cl2 C19 Cl2 119.3(7) . 2_756 ?
Cl2 C19 H19A 107.5 . . ?
Cl2 C19 H19A 107.5 2_756 . ?
Cl2 C19 H19B 107.5 . . ?
Cl2 C19 H19B 107.5 2_756 . ?
H19A C19 H19B 107.0 . . ?

loop_
_geom_bond_atom_site_label_1
_geom_bond_atom_site_label_2
_geom_bond_distance
_geom_bond_site_symmetry_2
_geom_bond_publ_flag
Pd1 Cl1 2.3344(11) 2_556 ?
Pd1 Cl1 2.3344(11) . ?
Pd1 As1 2.3558(5) . ?
Pd1 As1 2.3558(5) 2_556 ?
As1 C1 1.905(4) . ?
As1 C7 1.919(4) . ?
As1 C13 1.931(4) . ?
Cl2 C19 1.627(6) . ?
O1 C2 1.366(6) . ?
O1 C8 1.378(6) . ?
O2 C14 1.366(5) . ?
O2 H2 0.8200 . ?
C1 C2 1.374(7) . ?
C1 C6 1.387(7) . ?
C2 C3 1.391(7) . ?
C3 C4 1.361(10) . ?
C3 H3 0.9300 . ?
C4 C5 1.368(10) . ?
C4 H4 0.9300 . ?
C5 C6 1.367(8) . ?
C5 H5 0.9300 . ?
C6 H6 0.9300 . ?
C7 C8 1.385(6) . ?
C7 C12 1.388(6) . ?
C8 C9 1.381(7) . ?
C9 C10 1.356(9) . ?
C9 H9 0.9300 . ?
C10 C11 1.374(9) . ?
C10 H10 0.9300 . ?
C11 C12 1.373(7) . ?
C11 H11 0.9300 . ?
C12 H12 0.9300 . ?
C13 C14 1.373(6) . ?
C13 C18 1.385(6) . ?
C14 C15 1.384(6) . ?
C15 C16 1.364(8) . ?
C15 H15 0.9300 . ?
C16 C17 1.368(8) . ?
C16 H16 0.9300 . ?
C17 C18 1.385(7) . ?
C17 H17 0.9300 . ?
C18 H18 0.9300 . ?
C19 Cl2 1.627(6) 2_756 ?
C19 H19A 0.9700 . ?
C19 H19B 0.9700 . ?

loop_
_geom_torsion_atom_site_label_1
_geom_torsion_atom_site_label_2
_geom_torsion_atom_site_label_3
_geom_torsion_atom_site_label_4
_geom_torsion
_geom_torsion_site_symmetry_1
_geom_torsion_site_symmetry_2
_geom_torsion_site_symmetry_3
_geom_torsion_site_symmetry_4
_geom_torsion_publ_flag
Cl1 Pd1 As1 C1 -94.76(15) 2_556 . . . ?
Cl1 Pd1 As1 C1 -48.7(7) . . . . ?
As1 Pd1 As1 C1 86.97(15) 2_556 . . . ?
Cl1 Pd1 As1 C7 152.49(15) 2_556 . . . ?
Cl1 Pd1 As1 C7 -161.5(7) . . . . ?
As1 Pd1 As1 C7 -25.78(15) 2_556 . . . ?
Cl1 Pd1 As1 C13 23.80(16) 2_556 . . . ?
Cl1 Pd1 As1 C13 69.8(7) . . . . ?
As1 Pd1 As1 C13 -154.47(16) 2_556 . . . ?
C7 As1 C1 C2 -7.9(4) . . . . ?
C13 As1 C1 C2 97.8(4) . . . . ?
Pd1 As1 C1 C2 -135.5(3) . . . . ?
C7 As1 C1 C6 171.1(4) . . . . ?
C13 As1 C1 C6 -83.2(4) . . . . ?
Pd1 As1 C1 C6 43.5(4) . . . . ?
C8 O1 C2 C1 11.2(7) . . . . ?
C8 O1 C2 C3 -168.1(4) . . . . ?
C6 C1 C2 O1 -178.8(5) . . . . ?
As1 C1 C2 O1 0.2(7) . . . . ?
C6 C1 C2 C3 0.5(7) . . . . ?
As1 C1 C2 C3 179.5(4) . . . . ?
O1 C2 C3 C4 -179.7(6) . . . . ?
C1 C2 C3 C4 0.9(8) . . . . ?
C2 C3 C4 C5 -0.9(11) . . . . ?
C3 C4 C5 C6 -0.5(12) . . . . ?
C4 C5 C6 C1 1.9(11) . . . . ?
C2 C1 C6 C5 -1.9(9) . . . . ?
As1 C1 C6 C5 179.1(5) . . . . ?
C1 As1 C7 C8 7.8(4) . . . . ?
C13 As1 C7 C8 -99.1(3) . . . . ?
Pd1 As1 C7 C8 126.0(3) . . . . ?
C1 As1 C7 C12 -173.3(3) . . . . ?
C13 As1 C7 C12 79.8(4) . . . . ?
Pd1 As1 C7 C12 -55.1(4) . . . . ?
C2 O1 C8 C9 170.1(4) . . . . ?
C2 O1 C8 C7 -11.3(7) . . . . ?
C12 C7 C8 O1 -178.9(4) . . . . ?
As1 C7 C8 O1 0.0(6) . . . . ?
C12 C7 C8 C9 -0.4(6) . . . . ?
As1 C7 C8 C9 178.6(3) . . . . ?
O1 C8 C9 C10 178.9(5) . . . . ?
C7 C8 C9 C10 0.2(7) . . . . ?
C8 C9 C10 C11 -0.3(9) . . . . ?
C9 C10 C11 C12 0.6(9) . . . . ?
C10 C11 C12 C7 -0.7(8) . . . . ?
C8 C7 C12 C11 0.6(7) . . . . ?
As1 C7 C12 C11 -178.3(4) . . . . ?
C1 As1 C13 C14 179.2(4) . . . . ?
C7 As1 C13 C14 -78.7(4) . . . . ?
Pd1 As1 C13 C14 58.3(4) . . . . ?
C1 As1 C13 C18 -1.5(5) . . . . ?
C7 As1 C13 C18 100.6(4) . . . . ?
Pd1 As1 C13 C18 -122.4(4) . . . . ?
C18 C13 C14 O2 -179.2(5) . . . . ?
As1 C13 C14 O2 0.0(6) . . . . ?
C18 C13 C14 C15 -0.6(7) . . . . ?
As1 C13 C14 C15 178.7(4) . . . . ?
O2 C14 C15 C16 179.1(5) . . . . ?
C13 C14 C15 C16 0.5(8) . . . . ?
C14 C15 C16 C17 0.1(9) . . . . ?
C15 C16 C17 C18 -0.7(10) . . . . ?
C16 C17 C18 C13 0.7(9) . . . . ?
C14 C13 C18 C17 0.0(8) . . . . ?
As1 C13 C18 C17 -179.3(5) . . . . ?
